data_7223754
loop_
_publ_author_name
'Tominaka, Satoshi'
'Yeung, Hamish H.-M.'
'Henke, Sebastian'
'Cheetham, Anthony K.'

_publ_section_title
;
 Coordination environments and \p-conjugation in dense lithium
 coordination polymers
;
_journal_issue 3
_journal_name_full CrystEngComm
_journal_page_first 398
_journal_paper_doi 10.1039/C5CE01658D
_journal_volume 18
_journal_year 2016
_chemical_formula_moiety 'C16 H8 Li2 O7'
_chemical_formula_sum 'C16 H8 Li2 O7'
_chemical_formula_weight 326.10
_chemical_name_systematic 'Lithium anthraquinone dicarboxylate'
_chemical_properties_physical 'Air-sensitive, Moisture-sensitive, Heat-sensitive'
_space_group_crystal_system monoclinic
_space_group_IT_number 14
_space_group_name_Hall '-P 2ybc'
_space_group_name_H-M_alt 'P 1 21/c 1'
_symmetry_space_group_name_Hall '-P 2ybc'
_symmetry_space_group_name_H-M 'P 1 21/c 1'
_atom_sites_solution_hydrogens geom
_atom_sites_solution_primary direct
_atom_sites_solution_secondary difmap
_audit_creation_date 2015-08-17
_audit_creation_method
;
Olex2 1.2
(compiled 2015.01.26 svn.r3150 for OlexSys, GUI svn.r4998)
;
_audit_update_record
;
2015-08-17 deposited with the CCDC.
2015-10-06 downloaded from the CCDC.
;
_cell_angle_alpha 90.00
_cell_angle_beta 94.757(4)
_cell_angle_gamma 90.00
_cell_formula_units_Z 4
_cell_length_a 19.0868(8)
_cell_length_b 9.4849(4)
_cell_length_c 7.4588(3)
_cell_measurement_reflns_used 2411
_cell_measurement_temperature 302.3(6)
_cell_measurement_theta_max 67.2730
_cell_measurement_theta_min 2.3090
_cell_volume 1345.66(10)
_computing_cell_refinement
;
CrysAlisPro, Agilent Technologies,
Version 1.171.36.28 (release 01-02-2013 CrysAlis171 .NET)
(compiled Feb  1 2013,16:14:44)
;
_computing_data_collection
;
CrysAlisPro, Agilent Technologies,
Version 1.171.36.28 (release 01-02-2013 CrysAlis171 .NET)
(compiled Feb  1 2013,16:14:44)
;
_computing_data_reduction
;
CrysAlisPro, Agilent Technologies,
Version 1.171.36.28 (release 01-02-2013 CrysAlis171 .NET)
(compiled Feb  1 2013,16:14:44)
;
_computing_molecular_graphics 'Olex2 (Dolomanov et al., 2009)'
_computing_publication_material 'Olex2 (Dolomanov et al., 2009)'
_computing_structure_refinement 'ShelXL (Sheldrick, 2008)'
_computing_structure_solution 'ShelXS (Sheldrick, 2008)'
_diffrn_ambient_temperature 302.3(6)
_diffrn_detector_area_resol_mean 16.1183
_diffrn_measured_fraction_theta_full 0.994
_diffrn_measured_fraction_theta_max 0.994
_diffrn_measurement_details
;
  1 omega   37.00   96.00   1.0000    1.7000
omega____ theta____ kappa____ phi______ frames
    -       25.9162   57.0000   90.0000 59

  2 omega   42.00   69.00   1.0000    1.7000
omega____ theta____ kappa____ phi______ frames
    -       25.9162 -178.0000 -120.0000 27

  3 omega   36.00  119.00   1.0000    1.7000
omega____ theta____ kappa____ phi______ frames
    -       25.9162  178.0000    0.0000 83

  4 omega   -8.00   36.00   1.0000    1.7000
omega____ theta____ kappa____ phi______ frames
    -       25.9162   57.0000   90.0000 44

  5 omega -136.00 -109.00   1.0000    6.8000
omega____ theta____ kappa____ phi______ frames
    -      -67.7081 -111.0000  150.0000 27

  6 omega -145.00   10.00   1.0000    6.8000
omega____ theta____ kappa____ phi______ frames
    -      -67.7081  -15.0000  -60.0000 155

  7 omega -134.00 -104.00   1.0000    6.8000
omega____ theta____ kappa____ phi______ frames
    -      -67.7081 -111.0000  -60.0000 30

  8 omega -145.00 -117.00   1.0000    6.8000
omega____ theta____ kappa____ phi______ frames
    -      -67.7081 -111.0000  -90.0000 28

  9 omega -150.00 -118.00   1.0000    6.8000
omega____ theta____ kappa____ phi______ frames
    -      -67.7081 -111.0000 -120.0000 32

 10 omega -142.00 -106.00   1.0000    6.8000
omega____ theta____ kappa____ phi______ frames
    -      -67.7081 -111.0000 -180.0000 36

 11 omega -150.00 -113.00   1.0000    6.8000
omega____ theta____ kappa____ phi______ frames
    -      -67.7081 -114.0000 -135.0000 37

 12 omega -143.00 -101.00   1.0000    6.8000
omega____ theta____ kappa____ phi______ frames
    -      -67.7081  -94.0000   30.0000 42

 13 omega  -14.00   16.00   1.0000    6.8000
omega____ theta____ kappa____ phi______ frames
    -       67.7081  -30.0000   60.0000 30

 14 omega   44.00   69.00   1.0000    6.8000
omega____ theta____ kappa____ phi______ frames
    -       67.7081  -30.0000   60.0000 25

 15 omega   50.00   86.00   1.0000   12.0000
omega____ theta____ kappa____ phi______ frames
    -      109.5000 -104.0000   30.0000 36

 16 omega  133.00  173.00   1.0000   12.0000
omega____ theta____ kappa____ phi______ frames
    -      109.5000  -32.0000  120.0000 40

 17 omega   30.00   75.00   1.0000   12.0000
omega____ theta____ kappa____ phi______ frames
    -      109.5000  -43.0000    0.0000 45

 18 omega   35.00   69.00   1.0000   12.0000
omega____ theta____ kappa____ phi______ frames
    -      109.5000  -65.0000  -60.0000 34

 19 omega   83.00  117.00   1.0000   12.0000
omega____ theta____ kappa____ phi______ frames
    -      109.5000   77.0000    0.0000 34

 20 omega   37.00   64.00   1.0000   12.0000
omega____ theta____ kappa____ phi______ frames
    -      109.5000  -43.0000   90.0000 27

 21 omega  146.00  173.00   1.0000   12.0000
omega____ theta____ kappa____ phi______ frames
    -      109.5000   77.0000   60.0000 27

 22 omega   92.00  123.00   1.0000   12.0000
omega____ theta____ kappa____ phi______ frames
    -      109.5000   77.0000   60.0000 31

 23 omega   25.00   85.00   1.0000   12.0000
omega____ theta____ kappa____ phi______ frames
    -      109.5000 -104.0000 -150.0000 60

 24 omega  134.00  162.00   1.0000   12.0000
omega____ theta____ kappa____ phi______ frames
    -      109.5000  -32.0000  -90.0000 28

 25 omega   30.00   72.00   1.0000   12.0000
omega____ theta____ kappa____ phi______ frames
    -      109.5000  -43.0000  -30.0000 42

 26 omega   40.00   67.00   1.0000   12.0000
omega____ theta____ kappa____ phi______ frames
    -      109.5000  -43.0000 -150.0000 27

 27 omega   96.00  126.00   1.0000   12.0000
omega____ theta____ kappa____ phi______ frames
    -      109.5000  -65.0000  -60.0000 30

 28 omega   67.00  109.00   1.0000   12.0000
omega____ theta____ kappa____ phi______ frames
    -      109.5000  138.0000 -180.0000 42

 29 omega  123.00  157.00   1.0000   12.0000
omega____ theta____ kappa____ phi______ frames
    -      109.5000  104.0000  120.0000 34

 30 omega   79.00  116.00   1.0000   12.0000
omega____ theta____ kappa____ phi______ frames
    -      109.5000  104.0000  120.0000 37

 31 omega  106.00  153.00   1.0000   12.0000
omega____ theta____ kappa____ phi______ frames
    -      109.5000   77.0000 -180.0000 47

 32 omega  133.00  175.00   1.0000   12.0000
omega____ theta____ kappa____ phi______ frames
    -      109.5000  -32.0000  -30.0000 42

 33 omega  135.00  173.00   1.0000   12.0000
omega____ theta____ kappa____ phi______ frames
    -      109.5000  -32.0000 -180.0000 38

 34 omega   50.00   77.00   1.0000   12.0000
omega____ theta____ kappa____ phi______ frames
    -      109.5000 -104.0000  -60.0000 27
;
_diffrn_measurement_device_type 'Xcalibur, Eos, Gemini ultra'
_diffrn_measurement_method '\w scans'
_diffrn_orient_matrix_UB_11 0.0002757000
_diffrn_orient_matrix_UB_12 -0.1434751000
_diffrn_orient_matrix_UB_13 0.0971515000
_diffrn_orient_matrix_UB_21 0.0798528000
_diffrn_orient_matrix_UB_22 -0.0119345000
_diffrn_orient_matrix_UB_23 -0.0130470000
_diffrn_orient_matrix_UB_31 0.0131862000
_diffrn_orient_matrix_UB_32 0.0752779000
_diffrn_orient_matrix_UB_33 0.1827274000
_diffrn_radiation_monochromator mirror
_diffrn_radiation_type CuK\a
_diffrn_radiation_wavelength 1.54184
_diffrn_reflns_av_R_equivalents 0.0165
_diffrn_reflns_av_unetI/netI 0.0198
_diffrn_reflns_limit_h_max 21
_diffrn_reflns_limit_h_min -22
_diffrn_reflns_limit_k_max 11
_diffrn_reflns_limit_k_min -11
_diffrn_reflns_limit_l_max 8
_diffrn_reflns_limit_l_min -8
_diffrn_reflns_number 4826
_diffrn_reflns_theta_full 67.40
_diffrn_reflns_theta_max 67.40
_diffrn_reflns_theta_min 2.32
_diffrn_source 'Enhance Ultra (Cu) X-ray Source'
_exptl_absorpt_coefficient_mu 1.065
_exptl_absorpt_correction_T_max 0.948
_exptl_absorpt_correction_T_min 0.729
_exptl_absorpt_correction_type analytical
_exptl_absorpt_process_details
;
CrysAlisPro, Agilent Technologies,
Version 1.171.36.28 (release 01-02-2013 CrysAlis171 .NET)
(compiled Feb  1 2013,16:14:44)
Analytical numeric absorption correction using a multifaceted crystal
            model based on expressions derived by R.C. Clark & J.S. Reid.
(Clark, R. C. & Reid, J. S. (1995). Acta Cryst. A51, 887-897)
;
_exptl_crystal_colour 'clear light yellow'
_exptl_crystal_colour_lustre clear
_exptl_crystal_colour_modifier light
_exptl_crystal_colour_primary yellow
_exptl_crystal_density_diffrn 1.610
_exptl_crystal_density_method 'not measured'
_exptl_crystal_description block
_exptl_crystal_F_000 664
_exptl_crystal_size_max 0.4527
_exptl_crystal_size_mid 0.2122
_exptl_crystal_size_min 0.0508
_refine_diff_density_max 0.261
_refine_diff_density_min -0.193
_refine_diff_density_rms 0.041
_refine_ls_extinction_method none
_refine_ls_goodness_of_fit_ref 1.040
_refine_ls_hydrogen_treatment constr
_refine_ls_matrix_type full
_refine_ls_number_parameters 226
_refine_ls_number_reflns 2407
_refine_ls_number_restraints 0
_refine_ls_restrained_S_all 1.040
_refine_ls_R_factor_all 0.0375
_refine_ls_R_factor_gt 0.0340
_refine_ls_shift/su_max 0.000
_refine_ls_shift/su_mean 0.000
_refine_ls_structure_factor_coef Fsqd
_refine_ls_weighting_details 'calc w=1/[\s^2^(Fo^2^)+(0.0583P)^2^+0.2674P] where P=(Fo^2^+2Fc^2^)/3'
_refine_ls_weighting_scheme calc
_refine_ls_wR_factor_gt 0.0939
_refine_ls_wR_factor_ref 0.0974
_reflns_number_gt 2167
_reflns_number_total 2407
_reflns_threshold_expression >2sigma(I)
_cod_data_source_file c5ce01658d2.cif
_cod_data_source_block Li2aqdc_RT
_cod_database_code 7223754
_chemical_oxdiff_formula 'Li2 C16 O7 H8'
_reflns_odcompleteness_completeness 93.92
_reflns_odcompleteness_iscentric 1
_reflns_odcompleteness_theta 69.95
_olex2_refinement_description
;
1. Fixed Uiso
 At 1.2 times of:
  All C(H) groups
 At 1.5 times of:
  All O(H,H) groups
2.a Riding coordinates:
 O3(H3A,H3B)
2.b Aromatic/amide H refined with riding coordinates:
 C7(H7), C8(H8), C9(H9), C10(H10), C11(H11), C16(H16)
;
_olex2_submission_special_instructions 'No special instructions were received'

loop_
_space_group_symop_id
_space_group_symop_operation_xyz
1 'x, y, z'
2 '-x, y+1/2, -z+1/2'
3 '-x, -y, -z'
4 'x, -y-1/2, z-1/2'

loop_
_atom_site_label
_atom_site_type_symbol
_atom_site_fract_x
_atom_site_fract_y
_atom_site_fract_z
_atom_site_U_iso_or_equiv
_atom_site_adp_type
_atom_site_occupancy
_atom_site_calc_flag
_atom_site_refinement_flags_posn
O1 O 0.11342(6) 0.69390(13) 0.6097(2) 0.0556(4) Uani 1 d .
O2 O 0.26239(5) 1.12992(10) 0.38858(15) 0.0362(3) Uani 1 d .
O3 O 0.43974(5) 1.14419(11) 0.38884(14) 0.0366(3) Uani 1 d .
H3A H 0.4450 1.1350 0.5120 0.055 Uiso 1 d R
H3B H 0.4747 1.2060 0.3520 0.055 Uiso 1 d R
O4 O 0.45919(5) 0.59376(10) 0.39054(13) 0.0296(2) Uani 1 d .
O5 O 0.45933(5) 0.80797(10) 0.26953(13) 0.0312(2) Uani 1 d .
O6 O 0.36171(5) 0.40571(10) 0.56456(13) 0.0308(2) Uani 1 d .
O7 O 0.32905(6) 0.40168(11) 0.27082(14) 0.0393(3) Uani 1 d .
C1 C 0.14991(7) 0.79340(16) 0.5723(2) 0.0343(3) Uani 1 d .
C2 C 0.21981(7) 0.77129(15) 0.50122(17) 0.0275(3) Uani 1 d .
C3 C 0.26093(7) 0.88630(14) 0.45521(17) 0.0255(3) Uani 1 d .
C4 C 0.23341(7) 1.03213(14) 0.45912(17) 0.0277(3) Uani 1 d .
C5 C 0.16744(7) 1.05541(16) 0.54702(18) 0.0317(3) Uani 1 d .
C6 C 0.12764(7) 0.94156(17) 0.6016(2) 0.0344(3) Uani 1 d .
C7 C 0.06629(8) 0.9674(2) 0.6852(2) 0.0474(4) Uani 1 d .
H7 H 0.0398 0.8923 0.7227 0.057 Uiso 1 calc R
C8 C 0.04457(9) 1.1046(2) 0.7127(3) 0.0546(5) Uani 1 d .
H8 H 0.0036 1.1215 0.7684 0.065 Uiso 1 calc R
C9 C 0.08389(9) 1.2164(2) 0.6572(3) 0.0523(4) Uani 1 d .
H9 H 0.0690 1.3083 0.6752 0.063 Uiso 1 calc R
C10 C 0.14519(8) 1.19287(18) 0.5752(2) 0.0425(4) Uani 1 d .
H10 H 0.1715 1.2687 0.5390 0.051 Uiso 1 calc R
C11 C 0.32779(7) 0.86284(13) 0.40175(17) 0.0255(3) Uani 1 d .
H11 H 0.3551 0.9393 0.3724 0.031 Uiso 1 calc R
C12 C 0.35484(6) 0.72748(13) 0.39105(16) 0.0236(3) Uani 1 d .
C13 C 0.42992(6) 0.70831(13) 0.34549(16) 0.0238(3) Uani 1 d .
C14 C 0.31269(7) 0.61224(14) 0.43001(16) 0.0247(3) Uani 1 d .
C15 C 0.33716(7) 0.46043(13) 0.41849(17) 0.0260(3) Uani 1 d .
C16 C 0.24565(7) 0.63508(14) 0.48448(18) 0.0285(3) Uani 1 d .
H16 H 0.2178 0.5584 0.5100 0.034 Uiso 1 calc R
Li1 Li 0.34443(13) 1.2018(2) 0.2733(3) 0.0339(5) Uani 1 d .
Li2 Li 0.54656(12) 0.4964(3) 0.3462(3) 0.0325(5) Uani 1 d .

loop_
_atom_site_aniso_label
_atom_site_aniso_U_11
_atom_site_aniso_U_22
_atom_site_aniso_U_33
_atom_site_aniso_U_23
_atom_site_aniso_U_13
_atom_site_aniso_U_12
O1 0.0423(6) 0.0408(7) 0.0875(10) -0.0001(6) 0.0292(6) -0.0083(5)
O2 0.0405(5) 0.0239(5) 0.0460(6) 0.0056(4) 0.0140(4) 0.0048(4)
O3 0.0406(5) 0.0350(6) 0.0345(5) -0.0041(4) 0.0041(4) -0.0044(4)
O4 0.0320(5) 0.0224(5) 0.0355(5) 0.0071(4) 0.0099(4) 0.0062(4)
O5 0.0326(5) 0.0222(5) 0.0402(5) 0.0078(4) 0.0120(4) 0.0022(4)
O6 0.0384(5) 0.0235(5) 0.0307(5) 0.0065(4) 0.0046(4) 0.0004(4)
O7 0.0613(7) 0.0220(5) 0.0332(5) -0.0040(4) -0.0045(5) 0.0026(4)
C1 0.0297(7) 0.0354(8) 0.0385(7) 0.0013(6) 0.0076(5) -0.0031(6)
C2 0.0289(6) 0.0266(7) 0.0272(6) 0.0004(5) 0.0039(5) -0.0003(5)
C3 0.0284(6) 0.0230(6) 0.0253(6) 0.0011(5) 0.0039(5) 0.0014(5)
C4 0.0297(6) 0.0262(7) 0.0277(6) 0.0009(5) 0.0047(5) 0.0026(5)
C5 0.0302(6) 0.0339(8) 0.0315(7) -0.0018(6) 0.0048(5) 0.0067(6)
C6 0.0288(7) 0.0399(8) 0.0351(7) -0.0019(6) 0.0065(5) 0.0029(6)
C7 0.0356(8) 0.0519(10) 0.0568(10) -0.0026(8) 0.0170(7) 0.0015(7)
C8 0.0400(8) 0.0638(12) 0.0626(11) -0.0116(9) 0.0203(8) 0.0117(8)
C9 0.0472(9) 0.0486(10) 0.0627(11) -0.0115(8) 0.0144(8) 0.0158(8)
C10 0.0419(8) 0.0363(9) 0.0503(9) -0.0043(7) 0.0104(7) 0.0095(6)
C11 0.0307(6) 0.0191(6) 0.0273(6) 0.0030(5) 0.0056(5) -0.0004(5)
C12 0.0290(6) 0.0197(6) 0.0224(5) 0.0014(5) 0.0037(4) 0.0015(5)
C13 0.0299(6) 0.0188(6) 0.0229(6) 0.0010(5) 0.0044(4) 0.0012(5)
C14 0.0310(6) 0.0198(6) 0.0233(6) 0.0009(5) 0.0017(5) -0.0002(5)
C15 0.0296(6) 0.0184(6) 0.0301(7) 0.0021(5) 0.0040(5) -0.0039(5)
C16 0.0312(6) 0.0236(7) 0.0308(7) 0.0017(5) 0.0036(5) -0.0048(5)
Li1 0.0414(12) 0.0224(12) 0.0391(12) -0.0035(9) 0.0098(10) 0.0009(9)
Li2 0.0335(11) 0.0254(11) 0.0391(12) -0.0041(10) 0.0054(9) 0.0027(9)

loop_
_atom_type_symbol
_atom_type_description
_atom_type_scat_dispersion_real
_atom_type_scat_dispersion_imag
_atom_type_scat_source
C C 0.0180 0.0090 'International Tables Vol C Tables 4.2.6.8 and 6.1.1.4'
H H 0.0000 0.0000 'International Tables Vol C Tables 4.2.6.8 and 6.1.1.4'
Li Li 0.0010 0.0000 'International Tables Vol C Tables 4.2.6.8 and 6.1.1.4'
O O 0.0490 0.0320 'International Tables Vol C Tables 4.2.6.8 and 6.1.1.4'

loop_
_exptl_crystal_face_index_h
_exptl_crystal_face_index_k
_exptl_crystal_face_index_l
_exptl_crystal_face_perp_dist
_exptl_oxdiff_crystal_face_indexfrac_h
_exptl_oxdiff_crystal_face_indexfrac_k
_exptl_oxdiff_crystal_face_indexfrac_l
_exptl_oxdiff_crystal_face_x
_exptl_oxdiff_crystal_face_y
_exptl_oxdiff_crystal_face_z
-2 6 0 0.1005 -1.9972 6.0049 0.0015 -0.8620 -0.2312 0.4260
2 -6 0 0.1005 1.9972 -6.0049 -0.0015 0.8620 0.2312 -0.4260
-2 0 -5 0.2561 -1.9948 0.0007 -4.9976 -0.4862 -0.0941 -0.9395
2 0 5 0.1721 1.9948 -0.0007 4.9976 0.4862 0.0941 0.9395
-12 0 0 0.0498 -11.9996 0.0005 -0.0023 -0.0036 -0.9582 -0.1586
12 0 0 0.0010 11.9996 -0.0005 0.0023 0.0036 0.9582 0.1586

loop_
_geom_angle_atom_site_label_1
_geom_angle_atom_site_label_2
_geom_angle_atom_site_label_3
_geom_angle
H3A O3 H3B 109.2
O1 C1 C2 121.18(14)
O1 C1 C6 121.43(13)
C6 C1 C2 117.36(12)
C3 C2 C1 120.86(12)
C16 C2 C1 119.77(12)
C16 C2 C3 119.34(12)
C2 C3 C4 120.99(11)
C11 C3 C2 119.51(12)
C11 C3 C4 119.49(12)
O2 C4 C3 121.79(12)
O2 C4 C5 120.58(12)
C3 C4 C5 117.59(12)
C6 C5 C4 120.98(13)
C10 C5 C4 119.13(14)
C10 C5 C6 119.89(13)
C5 C6 C1 121.10(12)
C7 C6 C1 119.50(14)
C7 C6 C5 119.40(15)
C6 C7 H7 119.9
C8 C7 C6 120.27(17)
C8 C7 H7 119.9
C7 C8 H8 120.0
C9 C8 C7 119.97(15)
C9 C8 H8 120.0
C8 C9 H9 119.7
C8 C9 C10 120.62(16)
C10 C9 H9 119.7
C5 C10 H10 120.1
C9 C10 C5 119.85(16)
C9 C10 H10 120.1
C3 C11 H11 119.3
C3 C11 C12 121.37(12)
C12 C11 H11 119.3
C11 C12 C13 119.23(11)
C11 C12 C14 119.11(11)
C14 C12 C13 121.61(11)
O4 C13 O5 124.47(11)
O4 C13 C12 116.97(11)
O5 C13 C12 118.55(11)
C12 C14 C15 122.90(11)
C16 C14 C12 119.78(12)
C16 C14 C15 117.31(11)
O6 C15 C14 115.80(11)
O7 C15 O6 126.58(12)
O7 C15 C14 117.57(11)
C2 C16 H16 119.6
C14 C16 C2 120.79(12)
C14 C16 H16 119.6

loop_
_geom_bond_atom_site_label_1
_geom_bond_atom_site_label_2
_geom_bond_distance
O1 C1 1.2188(19)
O2 C4 1.2212(17)
O3 H3A 0.9198
O3 H3B 0.9456
O4 C13 1.2547(16)
O5 C13 1.2579(16)
O6 C15 1.2615(16)
O7 C15 1.2326(17)
C1 C2 1.4907(18)
C1 C6 1.490(2)
C2 C3 1.4030(19)
C2 C16 1.3922(19)
C3 C4 1.4807(18)
C3 C11 1.3862(18)
C4 C5 1.4834(18)
C5 C6 1.400(2)
C5 C10 1.393(2)
C6 C7 1.393(2)
C7 H7 0.9300
C7 C8 1.386(3)
C8 H8 0.9300
C8 C9 1.382(3)
C9 H9 0.9300
C9 C10 1.382(2)
C10 H10 0.9300
C11 H11 0.9300
C11 C12 1.3886(18)
C12 C13 1.5110(17)
C12 C14 1.4018(18)
C14 C15 1.5184(18)
C14 C16 1.3913(19)
C16 H16 0.9300

loop_
_geom_torsion_atom_site_label_1
_geom_torsion_atom_site_label_2
_geom_torsion_atom_site_label_3
_geom_torsion_atom_site_label_4
_geom_torsion
O1 C1 C2 C3 178.75(14)
O1 C1 C2 C16 -3.0(2)
O1 C1 C6 C5 -175.55(15)
O1 C1 C6 C7 4.6(2)
O2 C4 C5 C6 169.31(13)
O2 C4 C5 C10 -10.7(2)
C1 C2 C3 C4 -5.95(19)
C1 C2 C3 C11 175.38(12)
C1 C2 C16 C14 -175.64(12)
C1 C6 C7 C8 -179.64(16)
C2 C1 C6 C5 6.5(2)
C2 C1 C6 C7 -173.36(14)
C2 C3 C4 O2 -166.07(13)
C2 C3 C4 C5 11.90(18)
C2 C3 C11 C12 0.61(19)
C3 C2 C16 C14 2.7(2)
C3 C4 C5 C6 -8.68(19)
C3 C4 C5 C10 171.26(13)
C3 C11 C12 C13 -175.47(11)
C3 C11 C12 C14 1.95(19)
C4 C3 C11 C12 -178.08(11)
C4 C5 C6 C1 -0.4(2)
C4 C5 C6 C7 179.44(14)
C4 C5 C10 C9 -179.91(15)
C5 C6 C7 C8 0.5(3)
C6 C1 C2 C3 -3.27(19)
C6 C1 C2 C16 175.02(12)
C6 C5 C10 C9 0.0(2)
C6 C7 C8 C9 -0.1(3)
C7 C8 C9 C10 -0.4(3)
C8 C9 C10 C5 0.4(3)
C10 C5 C6 C1 179.66(14)
C10 C5 C6 C7 -0.5(2)
C11 C3 C4 O2 12.60(19)
C11 C3 C4 C5 -169.43(12)
C11 C12 C13 O4 158.41(12)
C11 C12 C13 O5 -20.01(17)
C11 C12 C14 C15 178.79(11)
C11 C12 C14 C16 -2.19(18)
C12 C14 C15 O6 96.45(15)
C12 C14 C15 O7 -85.96(16)
C12 C14 C16 C2 -0.12(19)
C13 C12 C14 C15 -3.85(18)
C13 C12 C14 C16 175.17(11)
C14 C12 C13 O4 -18.94(17)
C14 C12 C13 O5 162.64(12)
C15 C14 C16 C2 178.95(11)
C16 C2 C3 C4 175.75(12)
C16 C2 C3 C11 -2.91(19)
C16 C14 C15 O6 -82.59(14)
C16 C14 C15 O7 94.99(15)
